data_7160715
loop_
_publ_author_name
'Chaudhari, Suryakant S.'
'Nichinde, Chandrakant B.'
'Patil, Baliram R.'
'Girase, Amardipsing S.'
'Kaulage, Sandeep H.'
'Kinage, Anil K.'

_publ_section_title
;
 Rongalite-promoted self-dimerization of 3-acylidene-2-oxindoles: a
 diastereoselective route to synthesis of bispirooxindoles.
;
_journal_issue 38
_journal_name_full 'Organic &amp; biomolecular chemistry'
_journal_page_first 8687
_journal_page_last 8694
_journal_paper_doi 10.1039/d5ob01069a
_journal_volume 23
_journal_year 2025
_chemical_absolute_configuration S
_chemical_formula_sum 'C72 H66 F6 N6 O12'
_chemical_formula_weight 1321.30
_space_group_crystal_system trigonal
_space_group_IT_number 144
_space_group_name_Hall 'P 31'
_space_group_name_H-M_alt 'P 31'
_atom_sites_solution_hydrogens geom
_audit_creation_method SHELXL-2018/3
_audit_update_record
;
2025-04-30 deposited with the CCDC.	2025-08-29 downloaded from the CCDC.
;
_cell_angle_alpha 90
_cell_angle_beta 90
_cell_angle_gamma 120
_cell_formula_units_Z 1
_cell_length_a 11.106(3)
_cell_length_b 11.106(3)
_cell_length_c 14.374(6)
_cell_measurement_reflns_used 9749
_cell_measurement_temperature 296(2)
_cell_measurement_theta_max 28.03
_cell_measurement_theta_min 2.55
_cell_volume 1535.4(9)
_computing_cell_refinement 'Bruker SAINT'
_computing_data_collection 'Bruker APEX2'
_computing_data_reduction 'Bruker SAINT'
_computing_molecular_graphics 'Bruker SHELXTL'
_computing_publication_material 'Bruker SHELXTL'
_computing_structure_refinement 'SHELXL-2018/3 (Sheldrick, 2018)'
_computing_structure_solution 'SHELXT 2014/5 (Sheldrick, 2014)'
_diffrn_ambient_temperature 296(2)
_diffrn_measured_fraction_theta_full 1.000
_diffrn_measured_fraction_theta_max 0.998
_diffrn_measurement_device_type 'Bruker APEX-II CCD'
_diffrn_measurement_method '\f and \w scans'
_diffrn_radiation_type MoK\a
_diffrn_radiation_wavelength 0.71073
_diffrn_reflns_av_R_equivalents 0.0925
_diffrn_reflns_av_unetI/netI 0.0714
_diffrn_reflns_Laue_measured_fraction_full 1.000
_diffrn_reflns_Laue_measured_fraction_max 0.998
_diffrn_reflns_limit_h_max 14
_diffrn_reflns_limit_h_min -11
_diffrn_reflns_limit_k_max 14
_diffrn_reflns_limit_k_min -14
_diffrn_reflns_limit_l_max 19
_diffrn_reflns_limit_l_min -19
_diffrn_reflns_number 37274
_diffrn_reflns_point_group_measured_fraction_full 1.000
_diffrn_reflns_point_group_measured_fraction_max 0.995
_diffrn_reflns_theta_full 25.242
_diffrn_reflns_theta_max 28.370
_diffrn_reflns_theta_min 2.117
_exptl_absorpt_coefficient_mu 0.110
_exptl_crystal_colour Colourless
_exptl_crystal_density_diffrn 1.429
_exptl_crystal_description Irregular
_exptl_crystal_F_000 690
_exptl_transmission_factor_max 0.7457
_exptl_transmission_factor_min 0.6391
_refine_diff_density_max 0.269
_refine_diff_density_min -0.338
_refine_diff_density_rms 0.064
_refine_ls_abs_structure_details
;
 Flack x determined using 1518 quotients [(I+)-(I-)]/[(I+)+(I-)]
 (Parsons, Flack and Wagner, Acta Cryst. B69 (2013) 249-259).
;
_refine_ls_abs_structure_Flack 0.5(4)
_refine_ls_extinction_method none
_refine_ls_goodness_of_fit_ref 0.958
_refine_ls_hydrogen_treatment mixed
_refine_ls_matrix_type full
_refine_ls_number_parameters 295
_refine_ls_number_reflns 5101
_refine_ls_number_restraints 1
_refine_ls_restrained_S_all 0.958
_refine_ls_R_factor_all 0.0884
_refine_ls_R_factor_gt 0.0560
_refine_ls_shift/su_max 0.000
_refine_ls_shift/su_mean 0.000
_refine_ls_structure_factor_coef Fsqd
_refine_ls_weighting_details 'w=1/[\s^2^(Fo^2^)+(0.1000P)^2^] where P=(Fo^2^+2Fc^2^)/3'
_refine_ls_weighting_scheme calc
_refine_ls_wR_factor_gt 0.1282
_refine_ls_wR_factor_ref 0.1462
_reflns_Friedel_coverage 0.995
_reflns_Friedel_fraction_full 1.000
_reflns_Friedel_fraction_max 0.993
_reflns_number_gt 3926
_reflns_number_total 5101
_reflns_threshold_expression 'I > 2\s(I)'
_cod_data_source_file d5ob01069a2.cif
_cod_data_source_block A4_a
_cod_depositor_comments 'Adding full bibliography for 7160714--7160715.cif.'
_cod_original_cell_volume 1535.5(10)
_cod_database_code 7160715
_shelx_shelxl_version_number 2018/3
_shelx_space_group_comment
;
The symmetry employed for this shelxl refinement is uniquely defined
by the following loop, which should always be used as a source of
symmetry information in preference to the above space-group names.
They are only intended as comments.
;

loop_
_space_group_symop_operation_xyz
'x, y, z'
'-y, x-y, z+1/3'
'-x+y, -x, z+2/3'

loop_
_atom_site_label
_atom_site_type_symbol
_atom_site_fract_x
_atom_site_fract_y
_atom_site_fract_z
_atom_site_U_iso_or_equiv
_atom_site_adp_type
_atom_site_occupancy
_atom_site_site_symmetry_order
_atom_site_calc_flag
_atom_site_refinement_flags_posn
_atom_site_refinement_flags_adp
_atom_site_refinement_flags_occupancy
_atom_site_disorder_assembly
_atom_site_disorder_group
F1 F 0.1627(3) 0.2881(3) 0.10810(19) 0.0466(8) Uani 1 1 d . . . . .
C1 C 0.2747(5) 0.3734(5) 0.1614(3) 0.0299(10) Uani 1 1 d . . . . .
N1 N 0.1838(4) 0.2305(3) 0.3073(2) 0.0210(7) Uani 1 1 d . . . . .
O1 O 0.2042(3) 0.4626(3) 0.4528(2) 0.0278(7) Uani 1 1 d . . . . .
F2 F 0.4873(3) 0.4630(3) 0.89331(16) 0.0286(6) Uani 1 1 d . . . . .
C2 C 0.3826(6) 0.4916(5) 0.1221(3) 0.0341(11) Uani 1 1 d . . . . .
H2 H 0.378605 0.512229 0.059829 0.041 Uiso 1 1 calc R U . . .
N2 N 0.5929(3) 0.5088(3) 0.6988(2) 0.0176(7) Uani 1 1 d . . . . .
O2 O 0.1638(3) 0.1622(3) 0.45961(19) 0.0239(7) Uani 1 1 d . . . . .
O3 O 0.6217(3) 0.4123(4) 0.3954(2) 0.0268(7) Uani 1 1 d . . . . .
H3A H 0.653(3) 0.464(5) 0.437(4) 0.040 Uiso 1 1 calc R U . . .
C3 C 0.4969(6) 0.5794(5) 0.1757(3) 0.0318(11) Uani 1 1 d . . . . .
H3 H 0.568697 0.659945 0.149399 0.038 Uiso 1 1 calc R U . . .
O4 O 0.7026(3) 0.5679(3) 0.55800(19) 0.0277(7) Uani 1 1 d . . . . .
C4 C 0.5053(5) 0.5484(4) 0.2685(3) 0.0237(9) Uani 1 1 d . . . . .
H4 H 0.582495 0.607254 0.304242 0.028 Uiso 1 1 calc R U . . .
C9 C 0.3806(4) 0.3644(4) 0.4010(3) 0.0146(7) Uani 1 1 d . . . . .
C8 C 0.2303(4) 0.2418(4) 0.3967(3) 0.0173(8) Uani 1 1 d . . . . .
C7 C 0.0470(5) 0.1215(5) 0.2768(3) 0.0289(10) Uani 1 1 d . . . . .
H7A H -0.003993 0.162872 0.251863 0.043 Uiso 1 1 calc R U . . .
H7B H -0.002627 0.063519 0.328800 0.043 Uiso 1 1 calc R U . . .
H7C H 0.057626 0.066188 0.229712 0.043 Uiso 1 1 calc R U . . .
C6 C 0.2803(4) 0.3415(4) 0.2539(3) 0.0198(8) Uani 1 1 d . . . . .
C5 C 0.3983(4) 0.4300(4) 0.3064(3) 0.0193(8) Uani 1 1 d . . . . .
C10 C 0.4102(4) 0.4579(4) 0.4869(2) 0.0133(7) Uani 1 1 d . . . . .
H10 H 0.493719 0.546029 0.471364 0.016 Uiso 1 1 calc R U . . .
C11 C 0.2985(4) 0.4949(4) 0.5068(3) 0.0175(8) Uani 1 1 d . . . . .
C12 C 0.3131(5) 0.5790(5) 0.5922(3) 0.0255(9) Uani 1 1 d . . . . .
H12A H 0.409209 0.631145 0.609874 0.038 Uiso 1 1 calc R U . . .
H12B H 0.259957 0.517975 0.642024 0.038 Uiso 1 1 calc R U . . .
H12C H 0.279417 0.641806 0.579154 0.038 Uiso 1 1 calc R U . . .
C13 C 0.4840(4) 0.3068(4) 0.4172(3) 0.0189(8) Uani 1 1 d . . . . .
C14 C 0.4543(6) 0.1839(5) 0.3557(3) 0.0308(11) Uani 1 1 d . . . . .
H14A H 0.464938 0.211732 0.291609 0.046 Uiso 1 1 calc R U . . .
H14B H 0.360972 0.109906 0.366252 0.046 Uiso 1 1 calc R U . . .
H14C H 0.518379 0.152359 0.370289 0.046 Uiso 1 1 calc R U . . .
C15 C 0.4650(4) 0.2724(4) 0.5212(3) 0.0186(8) Uani 1 1 d . . . . .
H15A H 0.543564 0.266815 0.545413 0.022 Uiso 1 1 calc R U . . .
H15B H 0.380919 0.184221 0.531929 0.022 Uiso 1 1 calc R U . . .
C16 C 0.4548(4) 0.3933(4) 0.5690(3) 0.0149(7) Uani 1 1 d . . . . .
C17 C 0.5990(4) 0.5009(4) 0.6054(3) 0.0181(8) Uani 1 1 d . . . . .
C18 C 0.3691(4) 0.3465(4) 0.6565(3) 0.0153(8) Uani 1 1 d . . . . .
C19 C 0.2304(4) 0.2508(4) 0.6720(3) 0.0184(8) Uani 1 1 d . . . . .
H19 H 0.172090 0.202723 0.622561 0.022 Uiso 1 1 calc R U . . .
C20 C 0.1794(4) 0.2275(4) 0.7624(3) 0.0212(9) Uani 1 1 d . . . . .
H20 H 0.086338 0.163025 0.773339 0.025 Uiso 1 1 calc R U . . .
C21 C 0.2651(4) 0.2988(4) 0.8363(3) 0.0213(9) Uani 1 1 d . . . . .
H21 H 0.229802 0.283062 0.896469 0.026 Uiso 1 1 calc R U . . .
C22 C 0.4039(4) 0.3939(4) 0.8203(3) 0.0187(8) Uani 1 1 d . . . . .
C23 C 0.4572(4) 0.4185(4) 0.7315(3) 0.0163(8) Uani 1 1 d . . . . .
C24 C 0.7168(4) 0.5876(5) 0.7565(3) 0.0274(10) Uani 1 1 d . . . . .
H24A H 0.796710 0.637556 0.717288 0.041 Uiso 1 1 calc R U . . .
H24B H 0.729586 0.524818 0.795611 0.041 Uiso 1 1 calc R U . . .
H24C H 0.705259 0.652220 0.794570 0.041 Uiso 1 1 calc R U . . .

loop_
_atom_site_aniso_label
_atom_site_aniso_U_11
_atom_site_aniso_U_22
_atom_site_aniso_U_33
_atom_site_aniso_U_23
_atom_site_aniso_U_13
_atom_site_aniso_U_12
F1 0.065(2) 0.0489(18) 0.0192(13) -0.0021(13) -0.0181(14) 0.0230(16)
C1 0.047(3) 0.030(2) 0.016(2) -0.0008(18) -0.0049(19) 0.022(2)
N1 0.0274(18) 0.0184(16) 0.0142(16) -0.0040(13) -0.0052(14) 0.0093(15)
O1 0.0257(16) 0.0346(17) 0.0289(16) -0.0064(14) -0.0039(13) 0.0194(14)
F2 0.0301(13) 0.0429(15) 0.0115(11) -0.0061(10) -0.0069(10) 0.0173(12)
C2 0.060(3) 0.041(3) 0.011(2) 0.0056(19) 0.007(2) 0.032(3)
N2 0.0167(16) 0.0215(17) 0.0134(16) -0.0022(14) -0.0014(13) 0.0085(14)
O2 0.0300(16) 0.0180(14) 0.0160(14) 0.0002(12) -0.0016(12) 0.0063(12)
O3 0.0268(16) 0.0416(19) 0.0184(15) -0.0019(13) 0.0031(12) 0.0220(14)
C3 0.044(3) 0.032(2) 0.023(2) 0.0094(19) 0.014(2) 0.022(2)
O4 0.0160(15) 0.0356(17) 0.0231(16) 0.0000(13) 0.0041(12) 0.0065(13)
C4 0.029(2) 0.024(2) 0.021(2) 0.0026(17) 0.0067(17) 0.0151(18)
C9 0.0205(19) 0.0156(18) 0.0108(17) 0.0003(14) 0.0000(15) 0.0115(16)
C8 0.027(2) 0.0154(18) 0.0118(19) -0.0022(15) -0.0022(16) 0.0120(17)
C7 0.034(2) 0.024(2) 0.024(2) -0.0048(18) -0.0126(19) 0.012(2)
C6 0.031(2) 0.0188(19) 0.0138(19) 0.0003(15) 0.0003(17) 0.0158(18)
C5 0.029(2) 0.023(2) 0.0142(18) 0.0002(16) 0.0030(16) 0.0195(18)
C10 0.0133(17) 0.0148(18) 0.0106(17) -0.0010(14) 0.0017(14) 0.0059(14)
C11 0.0177(19) 0.0152(18) 0.017(2) 0.0015(15) 0.0010(16) 0.0065(16)
C12 0.038(3) 0.024(2) 0.023(2) -0.0035(17) 0.0044(19) 0.021(2)
C13 0.027(2) 0.024(2) 0.0130(18) 0.0006(15) 0.0029(16) 0.0185(18)
C14 0.056(3) 0.037(2) 0.015(2) -0.0021(18) 0.002(2) 0.035(2)
C15 0.027(2) 0.0213(19) 0.0141(19) -0.0020(15) -0.0025(16) 0.0172(18)
C16 0.0170(19) 0.0183(18) 0.0119(18) 0.0000(15) -0.0005(15) 0.0106(16)
C17 0.0176(19) 0.023(2) 0.0167(19) 0.0002(17) -0.0007(16) 0.0129(17)
C18 0.0207(19) 0.0152(18) 0.0139(19) -0.0035(14) -0.0026(15) 0.0119(16)
C19 0.019(2) 0.0162(19) 0.017(2) -0.0024(16) -0.0046(16) 0.0073(16)
C20 0.0191(19) 0.023(2) 0.021(2) 0.0048(16) 0.0017(16) 0.0103(17)
C21 0.027(2) 0.028(2) 0.0135(19) 0.0030(16) 0.0032(16) 0.0171(19)
C22 0.024(2) 0.024(2) 0.0115(19) -0.0010(15) -0.0061(16) 0.0146(17)
C23 0.0195(19) 0.0168(18) 0.0166(19) -0.0009(15) -0.0029(15) 0.0122(16)
C24 0.015(2) 0.036(3) 0.026(2) -0.0062(19) -0.0062(17) 0.0083(18)

loop_
_atom_type_symbol
_atom_type_description
_atom_type_scat_dispersion_real
_atom_type_scat_dispersion_imag
_atom_type_scat_source
C C 0.0033 0.0016 'International Tables Vol C Tables 4.2.6.8 and 6.1.1.4'
H H 0.0000 0.0000 'International Tables Vol C Tables 4.2.6.8 and 6.1.1.4'
F F 0.0171 0.0103 'International Tables Vol C Tables 4.2.6.8 and 6.1.1.4'
N N 0.0061 0.0033 'International Tables Vol C Tables 4.2.6.8 and 6.1.1.4'
O O 0.0106 0.0060 'International Tables Vol C Tables 4.2.6.8 and 6.1.1.4'

loop_
_geom_angle_atom_site_label_1
_geom_angle_atom_site_label_2
_geom_angle_atom_site_label_3
_geom_angle
_geom_angle_site_symmetry_1
_geom_angle_site_symmetry_3
_geom_angle_publ_flag
F1 C1 C6 120.3(4) . . ?
F1 C1 C2 119.2(4) . . ?
C6 C1 C2 120.5(4) . . ?
C8 N1 C6 110.5(3) . . ?
C8 N1 C7 123.2(3) . . ?
C6 N1 C7 126.2(3) . . ?
C1 C2 C3 119.8(4) . . ?
C1 C2 H2 120.1 . . ?
C3 C2 H2 120.1 . . ?
C17 N2 C23 110.9(3) . . ?
C17 N2 C24 122.7(3) . . ?
C23 N2 C24 125.9(3) . . ?
C13 O3 H3A 109.5 . . ?
C2 C3 C4 120.7(4) . . ?
C2 C3 H3 119.7 . . ?
C4 C3 H3 119.7 . . ?
C5 C4 C3 119.0(4) . . ?
C5 C4 H4 120.5 . . ?
C3 C4 H4 120.5 . . ?
C5 C9 C8 102.3(3) . . ?
C5 C9 C10 117.7(3) . . ?
C8 C9 C10 113.6(3) . . ?
C5 C9 C13 112.4(3) . . ?
C8 C9 C13 109.4(3) . . ?
C10 C9 C13 101.6(3) . . ?
O2 C8 N1 124.5(4) . . ?
O2 C8 C9 127.3(3) . . ?
N1 C8 C9 108.2(3) . . ?
N1 C7 H7A 109.5 . . ?
N1 C7 H7B 109.5 . . ?
H7A C7 H7B 109.5 . . ?
N1 C7 H7C 109.5 . . ?
H7A C7 H7C 109.5 . . ?
H7B C7 H7C 109.5 . . ?
C1 C6 N1 130.0(4) . . ?
C1 C6 C5 118.9(4) . . ?
N1 C6 C5 111.1(3) . . ?
C4 C5 C6 121.2(4) . . ?
C4 C5 C9 131.5(4) . . ?
C6 C5 C9 107.2(3) . . ?
C11 C10 C9 114.0(3) . . ?
C11 C10 C16 117.8(3) . . ?
C9 C10 C16 107.5(3) . . ?
C11 C10 H10 105.5 . . ?
C9 C10 H10 105.5 . . ?
C16 C10 H10 105.5 . . ?
O1 C11 C12 121.2(4) . . ?
O1 C11 C10 120.3(3) . . ?
C12 C11 C10 118.4(3) . . ?
C11 C12 H12A 109.5 . . ?
C11 C12 H12B 109.5 . . ?
H12A C12 H12B 109.5 . . ?
C11 C12 H12C 109.5 . . ?
H12A C12 H12C 109.5 . . ?
H12B C12 H12C 109.5 . . ?
O3 C13 C14 105.8(3) . . ?
O3 C13 C15 112.3(3) . . ?
C14 C13 C15 113.8(3) . . ?
O3 C13 C9 109.4(3) . . ?
C14 C13 C9 113.7(3) . . ?
C15 C13 C9 101.9(3) . . ?
C13 C14 H14A 109.5 . . ?
C13 C14 H14B 109.5 . . ?
H14A C14 H14B 109.5 . . ?
C13 C14 H14C 109.5 . . ?
H14A C14 H14C 109.5 . . ?
H14B C14 H14C 109.5 . . ?
C13 C15 C16 106.0(3) . . ?
C13 C15 H15A 110.5 . . ?
C16 C15 H15A 110.5 . . ?
C13 C15 H15B 110.5 . . ?
C16 C15 H15B 110.5 . . ?
H15A C15 H15B 108.7 . . ?
C18 C16 C17 102.6(3) . . ?
C18 C16 C15 112.1(3) . . ?
C17 C16 C15 108.9(3) . . ?
C18 C16 C10 119.4(3) . . ?
C17 C16 C10 110.0(3) . . ?
C15 C16 C10 103.6(3) . . ?
O4 C17 N2 125.4(4) . . ?
O4 C17 C16 125.8(3) . . ?
N2 C17 C16 108.9(3) . . ?
C19 C18 C23 120.3(4) . . ?
C19 C18 C16 132.0(4) . . ?
C23 C18 C16 107.7(3) . . ?
C20 C19 C18 119.2(4) . . ?
C20 C19 H19 120.4 . . ?
C18 C19 H19 120.4 . . ?
C19 C20 C21 120.8(4) . . ?
C19 C20 H20 119.6 . . ?
C21 C20 H20 119.6 . . ?
C20 C21 C22 119.7(4) . . ?
C20 C21 H21 120.1 . . ?
C22 C21 H21 120.1 . . ?
F2 C22 C21 119.2(4) . . ?
F2 C22 C23 120.1(4) . . ?
C21 C22 C23 120.7(4) . . ?
C22 C23 C18 119.3(4) . . ?
C22 C23 N2 130.7(4) . . ?
C18 C23 N2 109.9(3) . . ?
N2 C24 H24A 109.5 . . ?
N2 C24 H24B 109.5 . . ?
H24A C24 H24B 109.5 . . ?
N2 C24 H24C 109.5 . . ?
H24A C24 H24C 109.5 . . ?
H24B C24 H24C 109.5 . . ?

loop_
_geom_bond_atom_site_label_1
_geom_bond_atom_site_label_2
_geom_bond_distance
_geom_bond_site_symmetry_2
_geom_bond_publ_flag
F1 C1 1.361(5) . ?
C1 C6 1.385(6) . ?
C1 C2 1.381(7) . ?
N1 C8 1.367(5) . ?
N1 C6 1.392(5) . ?
N1 C7 1.458(5) . ?
O1 C11 1.206(5) . ?
F2 C22 1.356(5) . ?
C2 C3 1.384(7) . ?
C2 H2 0.9300 . ?
N2 C17 1.350(5) . ?
N2 C23 1.409(5) . ?
N2 C24 1.464(5) . ?
O2 C8 1.221(5) . ?
O3 C13 1.421(5) . ?
O3 H3A 0.78(6) . ?
C3 C4 1.393(6) . ?
C3 H3 0.9300 . ?
O4 C17 1.219(5) . ?
C4 C5 1.369(6) . ?
C4 H4 0.9300 . ?
C9 C5 1.509(5) . ?
C9 C8 1.540(6) . ?
C9 C10 1.540(5) . ?
C9 C13 1.587(5) . ?
C7 H7A 0.9600 . ?
C7 H7B 0.9600 . ?
C7 H7C 0.9600 . ?
C6 C5 1.402(6) . ?
C10 C11 1.516(5) . ?
C10 C16 1.585(5) . ?
C10 H10 0.9800 . ?
C11 C12 1.501(6) . ?
C12 H12A 0.9600 . ?
C12 H12B 0.9600 . ?
C12 H12C 0.9600 . ?
C13 C14 1.518(6) . ?
C13 C15 1.530(5) . ?
C14 H14A 0.9600 . ?
C14 H14B 0.9600 . ?
C14 H14C 0.9600 . ?
C15 C16 1.562(5) . ?
C15 H15A 0.9700 . ?
C15 H15B 0.9700 . ?
C16 C18 1.505(5) . ?
C16 C17 1.533(5) . ?
C18 C19 1.384(6) . ?
C18 C23 1.406(6) . ?
C19 C20 1.389(6) . ?
C19 H19 0.9300 . ?
C20 C21 1.381(6) . ?
C20 H20 0.9300 . ?
C21 C22 1.384(6) . ?
C21 H21 0.9300 . ?
C22 C23 1.375(6) . ?
C24 H24A 0.9600 . ?
C24 H24B 0.9600 . ?
C24 H24C 0.9600 . ?
